data_7124293
loop_
_publ_author_name
'Giese, Steven'
'Buzsaki, Daniel'
'Nyulaszi, Laszlo'
'Muller, Christian'

_publ_section_title
;
 Four Consecutive Reactions in one Pot: Cascade Formation of an
 Unprecedented Triphosphatricyclo[3.2.1.02,7]oct-3-ene
;
_journal_name_full 'Chemical Communications'
_journal_paper_doi 10.1039/C9CC07462G
_journal_year 2019
_chemical_formula_sum 'C21 H33 O2 P3 Si3'
_chemical_formula_weight 494.65
_space_group_crystal_system triclinic
_space_group_IT_number 2
_space_group_name_Hall '-P 1'
_space_group_name_H-M_alt 'P -1'
_symmetry_space_group_name_Hall '-P 1'
_symmetry_space_group_name_H-M 'P -1'
_atom_sites_solution_hydrogens mixed
_audit_creation_method SHELXL-2014/7
_audit_update_record
;
2019-02-14 deposited with the CCDC.    2019-10-09 downloaded from the CCDC.
;
_cell_angle_alpha 106.210(8)
_cell_angle_beta 103.338(15)
_cell_angle_gamma 93.876(10)
_cell_formula_units_Z 2
_cell_length_a 8.941(3)
_cell_length_b 9.608(4)
_cell_length_c 16.384(6)
_cell_measurement_reflns_used 9931
_cell_measurement_temperature 100(2)
_cell_measurement_theta_max 25.41
_cell_measurement_theta_min 2.37
_cell_volume 1301.9(9)
_computing_cell_refinement 'Bruker SAINT'
_computing_data_collection 'Bruker APEX2'
_computing_data_reduction 'Bruker SAINT'
_computing_molecular_graphics 'Bruker SHELXTL'
_computing_publication_material 'Bruker SHELXTL'
_computing_structure_refinement 'SHELXL-2014 (Sheldrick 2014)'
_computing_structure_solution 'SHELXS-97 (Sheldrick 2008)'
_diffrn_ambient_temperature 100(2)
_diffrn_measured_fraction_theta_full 0.999
_diffrn_measured_fraction_theta_max 0.995
_diffrn_measurement_device_type 'Bruker APEX-II CCD'
_diffrn_measurement_method '\f and \w scans'
_diffrn_radiation_type MoK\a
_diffrn_radiation_wavelength 0.71073
_diffrn_reflns_av_R_equivalents 0.0502
_diffrn_reflns_av_unetI/netI 0.0199
_diffrn_reflns_Laue_measured_fraction_full 0.999
_diffrn_reflns_Laue_measured_fraction_max 0.995
_diffrn_reflns_limit_h_max 10
_diffrn_reflns_limit_h_min -10
_diffrn_reflns_limit_k_max 11
_diffrn_reflns_limit_k_min -11
_diffrn_reflns_limit_l_max 19
_diffrn_reflns_limit_l_min -19
_diffrn_reflns_number 58632
_diffrn_reflns_point_group_measured_fraction_full 0.999
_diffrn_reflns_point_group_measured_fraction_max 0.995
_diffrn_reflns_theta_full 25.242
_diffrn_reflns_theta_max 25.393
_diffrn_reflns_theta_min 2.365
_diffrn_source 'sealed tube'
_exptl_absorpt_coefficient_mu 0.382
_exptl_absorpt_correction_T_max 0.7452
_exptl_absorpt_correction_T_min 0.7160
_exptl_absorpt_correction_type multi-scan
_exptl_crystal_colour yellow
_exptl_crystal_density_diffrn 1.262
_exptl_crystal_description plate
_exptl_crystal_F_000 524
_exptl_crystal_size_max 0.230
_exptl_crystal_size_mid 0.110
_exptl_crystal_size_min 0.040
_refine_diff_density_max 0.345
_refine_diff_density_min -0.266
_refine_diff_density_rms 0.050
_refine_ls_extinction_method none
_refine_ls_goodness_of_fit_ref 1.039
_refine_ls_hydrogen_treatment mixed
_refine_ls_matrix_type full
_refine_ls_number_parameters 286
_refine_ls_number_reflns 4777
_refine_ls_number_restraints 0
_refine_ls_restrained_S_all 1.039
_refine_ls_R_factor_all 0.0343
_refine_ls_R_factor_gt 0.0273
_refine_ls_shift/su_max 0.001
_refine_ls_shift/su_mean 0.000
_refine_ls_structure_factor_coef Fsqd
_refine_ls_weighting_details 'w=1/[\s^2^(Fo^2^)+(0.0257P)^2^+1.0882P] where P=(Fo^2^+2Fc^2^)/3'
_refine_ls_weighting_scheme calc
_refine_ls_wR_factor_gt 0.0620
_refine_ls_wR_factor_ref 0.0647
_reflns_Friedel_coverage 0.000
_reflns_number_gt 4195
_reflns_number_total 4777
_reflns_threshold_expression 'I > 2\s(I)'
_cod_data_source_file c9cc07462g2.cif
_cod_data_source_block shelx_CCDC2
_cod_original_cell_volume 1301.8(8)
_cod_database_code 7124293
_shelx_shelxl_version_number 2014/7
_shelx_space_group_comment
;
The symmetry employed for this shelxl refinement is uniquely defined
by the following loop, which should always be used as a source of
symmetry information in preference to the above space-group names.
They are only intended as comments.
;
_shelx_estimated_absorpt_t_min 0.917
_shelx_estimated_absorpt_t_max 0.985

loop_
_space_group_symop_operation_xyz
'x, y, z'
'-x, -y, -z'

loop_
_atom_site_label
_atom_site_type_symbol
_atom_site_fract_x
_atom_site_fract_y
_atom_site_fract_z
_atom_site_U_iso_or_equiv
_atom_site_adp_type
_atom_site_occupancy
_atom_site_site_symmetry_order
_atom_site_calc_flag
_atom_site_refinement_flags_posn
_atom_site_refinement_flags_adp
P3 P 0.62888(5) 0.53181(5) 0.28226(3) 0.01007(10) Uani 1 1 d . .
P1 P 0.80118(5) 0.38315(5) 0.29502(3) 0.01082(10) Uani 1 1 d . .
P2 P 0.65267(5) 0.17816(5) 0.21323(3) 0.01066(10) Uani 1 1 d . .
Si3 Si 0.30558(5) 0.08133(5) 0.14538(3) 0.01333(11) Uani 1 1 d . .
Si2 Si 0.83947(6) 0.15736(5) 0.39594(3) 0.01398(11) Uani 1 1 d . .
Si1 Si 0.81985(5) 0.61808(5) 0.15275(3) 0.01213(11) Uani 1 1 d . .
O2 O 0.30989(14) 0.37231(14) 0.44654(8) 0.0169(3) Uani 1 1 d . .
O1 O 0.21390(15) 0.47571(16) 0.34604(9) 0.0257(3) Uani 1 1 d . .
C18 C 0.43990(18) 0.36180(18) 0.33018(11) 0.0108(3) Uani 1 1 d . .
C15 C 0.45006(18) 0.39053(18) 0.24525(11) 0.0105(3) Uani 1 1 d . .
C17 C 0.55502(19) 0.29789(18) 0.37187(11) 0.0112(3) Uani 1 1 d . .
C21 C 0.31518(19) 0.40860(19) 0.37059(11) 0.0140(4) Uani 1 1 d . .
C19 C 0.5435(2) 0.27170(19) 0.45293(12) 0.0146(4) Uani 1 1 d . .
C13 C 0.3223(2) 0.46064(19) 0.19937(11) 0.0134(4) Uani 1 1 d . .
C14 C 0.46688(19) 0.24463(18) 0.17845(11) 0.0109(3) Uani 1 1 d . .
C12 C 0.3449(2) 0.5386(2) 0.14619(12) 0.0156(4) Uani 1 1 d . .
C20 C 0.4232(2) 0.3074(2) 0.48559(12) 0.0165(4) Uani 1 1 d . .
C10 C 0.63400(19) 0.57049(18) 0.18021(11) 0.0124(3) Uani 1 1 d . .
C16 C 0.68971(18) 0.25216(18) 0.33657(11) 0.0109(3) Uani 1 1 d . .
C7 C 0.1077(2) 0.1372(2) 0.12480(13) 0.0199(4) Uani 1 1 d . .
H7A H 0.0952 0.2047 0.1792 0.030 Uiso 1 1 calc R U
H7B H 0.0948 0.1859 0.0789 0.030 Uiso 1 1 calc R U
H7C H 0.0293 0.0502 0.1055 0.030 Uiso 1 1 calc R U
C11 C 0.4935(2) 0.5752(2) 0.12881(12) 0.0154(4) Uani 1 1 d . .
C3 C 0.9839(2) 0.1075(2) 0.33052(12) 0.0168(4) Uani 1 1 d . .
H3A H 0.9311 0.0389 0.2725 0.025 Uiso 1 1 calc R U
H3B H 1.0330 0.1960 0.3232 0.025 Uiso 1 1 calc R U
H3C H 1.0633 0.0612 0.3614 0.025 Uiso 1 1 calc R U
C6 C 0.7884(2) 0.7484(2) 0.08632(12) 0.0206(4) Uani 1 1 d . .
H6A H 0.7048 0.7033 0.0326 0.031 Uiso 1 1 calc R U
H6B H 0.7597 0.8384 0.1210 0.031 Uiso 1 1 calc R U
H6C H 0.8842 0.7717 0.0705 0.031 Uiso 1 1 calc R U
C5 C 0.8717(2) 0.4455(2) 0.08638(12) 0.0179(4) Uani 1 1 d . .
H5A H 0.7883 0.4021 0.0324 0.027 Uiso 1 1 calc R U
H5B H 0.9685 0.4672 0.0711 0.027 Uiso 1 1 calc R U
H5C H 0.8854 0.3764 0.1208 0.027 Uiso 1 1 calc R U
C9 C 0.3265(2) -0.0182(2) 0.22972(13) 0.0225(4) Uani 1 1 d . .
H9A H 0.3158 0.0474 0.2852 0.034 Uiso 1 1 calc R U
H9B H 0.2456 -0.1035 0.2089 0.034 Uiso 1 1 calc R U
H9C H 0.4289 -0.0507 0.2392 0.034 Uiso 1 1 calc R U
C4 C 0.9784(2) 0.7006(2) 0.25546(12) 0.0180(4) Uani 1 1 d . .
H4A H 0.9511 0.7913 0.2903 0.027 Uiso 1 1 calc R U
H4B H 0.9921 0.6315 0.2899 0.027 Uiso 1 1 calc R U
H4C H 1.0752 0.7223 0.2402 0.027 Uiso 1 1 calc R U
C8 C 0.3265(2) -0.0471(2) 0.04097(13) 0.0231(4) Uani 1 1 d . .
H8A H 0.4300 -0.0773 0.0509 0.035 Uiso 1 1 calc R U
H8B H 0.2475 -0.1335 0.0219 0.035 Uiso 1 1 calc R U
H8C H 0.3130 0.0021 -0.0047 0.035 Uiso 1 1 calc R U
C2 C 0.9481(2) 0.2872(2) 0.50475(12) 0.0265(5) Uani 1 1 d . .
H2A H 0.8761 0.3163 0.5413 0.040 Uiso 1 1 calc R U
H2B H 1.0279 0.2395 0.5342 0.040 Uiso 1 1 calc R U
H2C H 0.9976 0.3742 0.4960 0.040 Uiso 1 1 calc R U
C1 C 0.7437(3) -0.0161(2) 0.40404(16) 0.0311(5) Uani 1 1 d . .
H1A H 0.6887 -0.0795 0.3449 0.047 Uiso 1 1 calc R U
H1B H 0.8227 -0.0667 0.4315 0.047 Uiso 1 1 calc R U
H1C H 0.6696 0.0072 0.4399 0.047 Uiso 1 1 calc R U
H15 H 0.222(2) 0.441(2) 0.2047(13) 0.019(5) Uiso 1 1 d . .
H13 H 0.486(2) 0.605(2) 0.0781(13) 0.016(5) Uiso 1 1 d . .
H11 H 0.619(2) 0.231(2) 0.4849(12) 0.013(5) Uiso 1 1 d . .
H12 H 0.407(2) 0.292(2) 0.5376(13) 0.016(5) Uiso 1 1 d . .
H14 H 0.258(2) 0.572(2) 0.1161(13) 0.017(5) Uiso 1 1 d . .
H10 H 0.469(2) 0.264(2) 0.1246(13) 0.016(5) Uiso 1 1 d . .

loop_
_atom_site_aniso_label
_atom_site_aniso_U_11
_atom_site_aniso_U_22
_atom_site_aniso_U_33
_atom_site_aniso_U_23
_atom_site_aniso_U_13
_atom_site_aniso_U_12
P3 0.0091(2) 0.0102(2) 0.0109(2) 0.00362(17) 0.00236(16) 0.00021(16)
P1 0.0077(2) 0.0126(2) 0.0131(2) 0.00554(18) 0.00269(17) 0.00044(16)
P2 0.0098(2) 0.0115(2) 0.0109(2) 0.00250(17) 0.00413(17) 0.00179(16)
Si3 0.0105(2) 0.0122(2) 0.0153(2) 0.00203(19) 0.00337(19) -0.00196(18)
Si2 0.0153(2) 0.0155(2) 0.0150(2) 0.0078(2) 0.0061(2) 0.00688(19)
Si1 0.0126(2) 0.0125(2) 0.0127(2) 0.00561(19) 0.00425(19) -0.00011(18)
O2 0.0154(6) 0.0215(7) 0.0161(6) 0.0050(5) 0.0098(5) 0.0024(5)
O1 0.0187(7) 0.0405(9) 0.0229(7) 0.0107(6) 0.0108(6) 0.0164(6)
C18 0.0095(8) 0.0086(8) 0.0125(8) 0.0006(7) 0.0039(7) -0.0023(6)
C15 0.0078(8) 0.0110(8) 0.0117(8) 0.0024(7) 0.0024(7) 0.0004(6)
C17 0.0128(8) 0.0083(8) 0.0110(8) 0.0000(7) 0.0046(7) -0.0014(6)
C21 0.0123(8) 0.0144(9) 0.0125(9) -0.0002(7) 0.0046(7) -0.0021(7)
C19 0.0168(9) 0.0144(9) 0.0141(9) 0.0058(7) 0.0051(7) 0.0019(7)
C13 0.0095(8) 0.0146(9) 0.0143(9) 0.0016(7) 0.0032(7) 0.0024(7)
C14 0.0101(8) 0.0126(9) 0.0103(8) 0.0036(7) 0.0032(7) 0.0009(6)
C12 0.0120(9) 0.0176(9) 0.0168(9) 0.0063(8) 0.0009(7) 0.0052(7)
C20 0.0207(9) 0.0163(9) 0.0135(9) 0.0042(7) 0.0079(8) -0.0014(7)
C10 0.0156(9) 0.0096(8) 0.0130(9) 0.0043(7) 0.0048(7) 0.0017(7)
C16 0.0104(8) 0.0118(8) 0.0106(8) 0.0037(7) 0.0031(7) 0.0002(6)
C7 0.0114(9) 0.0216(10) 0.0239(10) 0.0046(8) 0.0037(8) -0.0031(7)
C11 0.0176(9) 0.0172(9) 0.0139(9) 0.0083(8) 0.0042(7) 0.0036(7)
C3 0.0147(9) 0.0173(9) 0.0194(9) 0.0063(8) 0.0045(7) 0.0061(7)
C6 0.0251(10) 0.0203(10) 0.0192(10) 0.0104(8) 0.0062(8) 0.0002(8)
C5 0.0174(9) 0.0193(10) 0.0177(9) 0.0053(8) 0.0059(7) 0.0034(7)
C9 0.0194(10) 0.0195(10) 0.0292(11) 0.0107(8) 0.0053(8) -0.0040(8)
C4 0.0166(9) 0.0169(9) 0.0199(10) 0.0064(8) 0.0039(8) -0.0029(7)
C8 0.0207(10) 0.0181(10) 0.0233(10) -0.0024(8) 0.0042(8) -0.0029(8)
C2 0.0255(11) 0.0375(12) 0.0151(10) 0.0060(9) 0.0017(8) 0.0161(9)
C1 0.0346(12) 0.0267(11) 0.0506(14) 0.0267(11) 0.0257(11) 0.0154(9)

loop_
_atom_type_symbol
_atom_type_description
_atom_type_scat_dispersion_real
_atom_type_scat_dispersion_imag
_atom_type_scat_source
C C 0.0033 0.0016 'International Tables Vol C Tables 4.2.6.8 and 6.1.1.4'
H H 0.0000 0.0000 'International Tables Vol C Tables 4.2.6.8 and 6.1.1.4'
O O 0.0106 0.0060 'International Tables Vol C Tables 4.2.6.8 and 6.1.1.4'
P P 0.1023 0.0942 'International Tables Vol C Tables 4.2.6.8 and 6.1.1.4'
Si Si 0.0817 0.0704 'International Tables Vol C Tables 4.2.6.8 and 6.1.1.4'

loop_
_geom_angle_atom_site_label_1
_geom_angle_atom_site_label_2
_geom_angle_atom_site_label_3
_geom_angle
C10 P3 C15 101.75(8)
C10 P3 P1 103.68(6)
C15 P3 P1 97.43(6)
C16 P1 P3 98.12(6)
C16 P1 P2 54.24(6)
P3 P1 P2 98.24(4)
C14 P2 C16 100.13(8)
C14 P2 P1 101.22(6)
C16 P2 P1 55.43(5)
C8 Si3 C7 108.64(9)
C8 Si3 C9 108.14(10)
C7 Si3 C9 109.20(9)
C8 Si3 C14 106.37(8)
C7 Si3 C14 112.22(8)
C9 Si3 C14 112.09(8)
C2 Si2 C3 106.90(9)
C2 Si2 C1 113.41(11)
C3 Si2 C1 107.71(9)
C2 Si2 C16 109.60(9)
C3 Si2 C16 108.79(8)
C1 Si2 C16 110.26(9)
C4 Si1 C5 109.48(9)
C4 Si1 C6 110.58(9)
C5 Si1 C6 109.63(9)
C4 Si1 C10 110.29(8)
C5 Si1 C10 107.75(8)
C6 Si1 C10 109.05(8)
C20 O2 C21 121.40(13)
C17 C18 C21 119.95(15)
C17 C18 C15 119.19(14)
C21 C18 C15 120.76(15)
C18 C15 C13 118.94(14)
C18 C15 C14 108.95(14)
C13 C15 C14 108.65(13)
C18 C15 P3 102.51(11)
C13 C15 P3 104.67(11)
C14 C15 P3 113.05(11)
C18 C17 C19 118.39(15)
C18 C17 C16 123.22(15)
C19 C17 C16 118.38(15)
O1 C21 O2 114.99(15)
O1 C21 C18 127.73(16)
O2 C21 C18 117.27(15)
C20 C19 C17 120.36(17)
C20 C19 H11 117.1(11)
C17 C19 H11 122.5(11)
C12 C13 C15 122.91(16)
C12 C13 H15 118.6(12)
C15 C13 H15 118.2(12)
C15 C14 P2 112.75(11)
C15 C14 Si3 118.23(11)
P2 C14 Si3 107.03(9)
C15 C14 H10 107.8(12)
P2 C14 H10 105.2(11)
Si3 C14 H10 104.8(11)
C13 C12 C11 125.42(17)
C13 C12 H14 118.1(12)
C11 C12 H14 116.4(12)
C19 C20 O2 122.33(16)
C19 C20 H12 125.0(12)
O2 C20 H12 112.7(12)
C11 C10 P3 114.76(13)
C11 C10 Si1 122.03(13)
P3 C10 Si1 122.96(10)
C17 C16 P2 117.15(12)
C17 C16 Si2 120.54(12)
P2 C16 Si2 111.91(9)
C17 C16 P1 119.57(12)
P2 C16 P1 70.33(6)
Si2 C16 P1 106.82(8)
Si3 C7 H7A 109.5
Si3 C7 H7B 109.5
H7A C7 H7B 109.5
Si3 C7 H7C 109.5
H7A C7 H7C 109.5
H7B C7 H7C 109.5
C10 C11 C12 124.69(17)
C10 C11 H13 120.7(12)
C12 C11 H13 114.6(12)
Si2 C3 H3A 109.5
Si2 C3 H3B 109.5
H3A C3 H3B 109.5
Si2 C3 H3C 109.5
H3A C3 H3C 109.5
H3B C3 H3C 109.5
Si1 C6 H6A 109.5
Si1 C6 H6B 109.5
H6A C6 H6B 109.5
Si1 C6 H6C 109.5
H6A C6 H6C 109.5
H6B C6 H6C 109.5
Si1 C5 H5A 109.5
Si1 C5 H5B 109.5
H5A C5 H5B 109.5
Si1 C5 H5C 109.5
H5A C5 H5C 109.5
H5B C5 H5C 109.5
Si3 C9 H9A 109.5
Si3 C9 H9B 109.5
H9A C9 H9B 109.5
Si3 C9 H9C 109.5
H9A C9 H9C 109.5
H9B C9 H9C 109.5
Si1 C4 H4A 109.5
Si1 C4 H4B 109.5
H4A C4 H4B 109.5
Si1 C4 H4C 109.5
H4A C4 H4C 109.5
H4B C4 H4C 109.5
Si3 C8 H8A 109.5
Si3 C8 H8B 109.5
H8A C8 H8B 109.5
Si3 C8 H8C 109.5
H8A C8 H8C 109.5
H8B C8 H8C 109.5
Si2 C2 H2A 109.5
Si2 C2 H2B 109.5
H2A C2 H2B 109.5
Si2 C2 H2C 109.5
H2A C2 H2C 109.5
H2B C2 H2C 109.5
Si2 C1 H1A 109.5
Si2 C1 H1B 109.5
H1A C1 H1B 109.5
Si2 C1 H1C 109.5
H1A C1 H1C 109.5
H1B C1 H1C 109.5

loop_
_geom_bond_atom_site_label_1
_geom_bond_atom_site_label_2
_geom_bond_distance
P3 C10 1.8208(18)
P3 C15 1.8884(17)
P3 P1 2.1846(8)
P1 C16 1.9137(17)
P1 P2 2.1885(9)
P2 C14 1.8443(18)
P2 C16 1.8858(18)
Si3 C8 1.866(2)
Si3 C7 1.8669(19)
Si3 C9 1.871(2)
Si3 C14 1.9219(18)
Si2 C2 1.864(2)
Si2 C3 1.8656(18)
Si2 C1 1.874(2)
Si2 C16 1.9044(18)
Si1 C4 1.8632(19)
Si1 C5 1.8646(19)
Si1 C6 1.8703(19)
Si1 C10 1.8787(18)
O2 C20 1.355(2)
O2 C21 1.393(2)
O1 C21 1.205(2)
C18 C17 1.378(2)
C18 C21 1.458(2)
C18 C15 1.513(2)
C15 C13 1.521(2)
C15 C14 1.560(2)
C17 C19 1.443(2)
C17 C16 1.493(2)
C19 C20 1.332(3)
C19 H11 0.930(19)
C13 C12 1.337(3)
C13 H15 0.93(2)
C14 H10 0.95(2)
C12 C11 1.462(2)
C12 H14 0.94(2)
C20 H12 0.94(2)
C10 C11 1.353(2)
C7 H7A 0.9800
C7 H7B 0.9800
C7 H7C 0.9800
C11 H13 0.94(2)
C3 H3A 0.9800
C3 H3B 0.9800
C3 H3C 0.9800
C6 H6A 0.9800
C6 H6B 0.9800
C6 H6C 0.9800
C5 H5A 0.9800
C5 H5B 0.9800
C5 H5C 0.9800
C9 H9A 0.9800
C9 H9B 0.9800
C9 H9C 0.9800
C4 H4A 0.9800
C4 H4B 0.9800
C4 H4C 0.9800
C8 H8A 0.9800
C8 H8B 0.9800
C8 H8C 0.9800
C2 H2A 0.9800
C2 H2B 0.9800
C2 H2C 0.9800
C1 H1A 0.9800
C1 H1B 0.9800
C1 H1C 0.9800
